data_4330365
loop_
_publ_author_name
'Aurel T\(ab\(acaru'
'Claudio Pettinari'
'Fabio Marchetti'
'Corrado di Nicola'
'Konstantin V. Domasevitch'
'Simona Galli'
'Norberto Masciocchi'
'Stefania Scuri'
'Iolanda Grappasonni'
'Mario Cocchioni'

_publ_contact_author_address
;
      Dipartimento di Scienza e Alta Tecnologia,
      Universita' dell'Insubria,
      Via Valleggio 11, 22100 Como, Italy
;
_publ_contact_author_email simona.galli@uninsubria.it
_publ_contact_author_fax +39-031-2386630
_publ_contact_author_name 'Simona Galli'
_publ_contact_author_phone +39-031-2386627
_publ_section_title
;
 Antibacterial Action of 4,4'-Bipyrazolyl-Based Silver(I) Coordination
 Polymers Embedded in PE Disks
;
_journal_name_full 'Inorganic Chemistry'
_journal_page_first 9775
_journal_page_last 9788
_journal_paper_doi 10.1021/ic3011635
_journal_volume 51
_journal_year 2012
_chemical_formula_moiety 'C7 H6 Ag1 F3 N4 O3 S'
_chemical_formula_structural 'Ag1 (C6 H6 N4) (C1 F3 S1 O3)'
_chemical_formula_sum 'C7 H6 Ag F3 N4 O3 S'
_chemical_formula_weight 337.1
_chemical_name_systematic
;
catena-(4,4'-bipyrazolyl)-ag(i) trifluoromethanesulfonate
;
_space_group_crystal_system monoclinic
_space_group_IT_number 4
_symmetry_space_group_name_Hall 'P 2yb'
_symmetry_space_group_name_H-M 'P 1 21 1'
_cell_angle_alpha 90
_cell_angle_beta 92.0371(26)
_cell_angle_gamma 90
_cell_formula_units_Z 2
_cell_length_a 9.99632(27)
_cell_length_b 6.79999(22)
_cell_length_c 8.63549(24)
_cell_measurement_temperature 298
_cell_volume 586.63(3)
_computing_cell_refinement 'TOPAS, Bruker AXS 2005, Karlsruhe, Germany'
_computing_publication_material 'TOPAS, Bruker AXS 2005, Karlsruhe, Germany'
_computing_structure_refinement 'TOPAS, Bruker AXS 2005, Karlsruhe, Germany'
_computing_structure_solution 'TOPAS, Bruker AXS 2005, Karlsruhe, Germany'
_diffrn_ambient_temperature 298
_diffrn_detector_type 'Lynxeye linear position sensitive detector'
_diffrn_measurement_device_type 'Bruker AXS D8 Advance'
_diffrn_radiation_monochromator 'Ni filter'
_diffrn_source_target Cu
_diffrn_source_type 'sealed x-ray tube'
_exptl_crystal_density_diffrn 0.80
_exptl_crystal_F_000 760
_pd_char_colour white
_pd_meas_2theta_range_inc 0.02
_pd_meas_2theta_range_max 105
_pd_meas_2theta_range_min 5
_pd_meas_number_of_points 5001
_pd_meas_scan_method step
_pd_proc_2theta_range_inc 0.02
_pd_proc_2theta_range_max 105
_pd_proc_2theta_range_min 10
_pd_proc_ls_background_function 'Chebychev polynomial'
_pd_proc_ls_pref_orient_corr 'along [1 0 0] with the March-Dollase approach'
_pd_proc_ls_profile_function 'fundamental parameters approach'
_pd_proc_ls_prof_R_factor 0.070
_pd_proc_ls_prof_wR_expected 0.013
_pd_proc_ls_prof_wR_factor 0.102
_pd_spec_mounting ' packed powder pellet'
_pd_spec_mount_mode reflection
_pd_spec_shape flat_sheet
_pd_spec_size_axial 10
_pd_spec_size_equat 10
_pd_spec_size_thick 0.1
_refine_ls_extinction_method none
_refine_ls_matrix_type fullcycle
_refine_ls_number_parameters 49
_refine_ls_number_restraints 0
_refine_ls_shift/su_max .01
_refine_ls_structure_factor_coef Inet
_refine_ls_weighting_details 'w = 1/[Y~i~]'
_refine_ls_weighting_scheme calc
_cod_data_source_file ic3011635_si_002_8.cif
_cod_data_source_block Compound7
_cod_depositor_comments
;
The following automatic conversions were performed:

'_refine_ls_weighting_scheme' value '1/[Y~i~]' was changed to 'calc'.
New tag '_refine_ls_weighting_details' was created. The value of the
new tag was set to 'w = 1/[Y~i~]'.

Automatic conversion script
Id: cif_fix_values 3143 2015-03-26 13:38:13Z robertas 
;
_cod_original_cell_volume 586.625(30)
_cod_original_formula_sum 'C7 H6 Ag1 F3 N4 O3 S'
_cod_database_code 4330365

loop_
_symmetry_equiv_pos_as_xyz
'-x, y+1/2, -z'
'x, y, z'

loop_
_atom_site_label
_atom_site_type_symbol
_atom_site_symmetry_multiplicity
_atom_site_fract_x
_atom_site_fract_y
_atom_site_fract_z
_atom_site_occupancy
_atom_site_B_iso_or_equiv
Ag Ag 2 -0.71065(34) 0.17576(41) 0.46459(38) 1 3.74(13)
C1 C 2 0.7259312 0.1868452 0.5177968 1 5.74(13)
C2 C 2 0.6042578 0.1867113 0.4170583 1 5.74(13)
H2 H 2 0.6012341 0.1801227 0.3071008 1 5.74(13)
N1 N 2 0.4967779 0.1976754 0.508908 1 5.74(13)
N2 N 2 0.5429203 0.2045755 0.6588744 1 5.74(13)
H2N H 2 0.4895279 0.2126565 0.7474892 1 5.74(13)
C3 C 2 0.6789177 0.1978759 0.6597091 1 5.74(13)
H3 H 2 0.7372024 0.2004553 0.7490093 1 5.74(13)
C4 C 2 0.864288 0.1768077 0.4660772 1 5.74(13)
C5 C 2 0.9081053 0.08450456 0.3225356 1 5.74(13)
H5 H 2 0.85198 0.02086659 0.246908 1 5.74(13)
N3 N 2 1.043098 0.1062062 0.3170104 1 5.74(13)
H3N H 2 1.097825 0.06038895 0.2368458 1 5.74(13)
N4 N 2 1.08599 0.2050146 0.4463961 1 5.74(13)
C6 C 2 0.9775056 0.24438 0.531886 1 5.74(13)
H6 H 2 0.9783699 0.312027 0.6281708 1 5.74(13)
S S 2 0.7020517 -0.3754049 0.9820505 1 5.74(13)
O1 O 2 0.8053307 -0.5188246 0.9664921 1 5.74(13)
O2 O 2 0.6127436 -0.437938 1.098054 1 5.74(13)
O3 O 2 0.6296192 -0.3537581 0.8372603 1 5.74(13)
C C 2 0.7757994 -0.1432997 1.037662 1 5.74(13)
F1 F 2 0.8546348 -0.08223664 0.9280533 1 5.74(13)
F2 F 2 0.6803042 -0.01250533 1.057253 1 5.74(13)
F3 F 2 0.8466176 -0.1647049 1.168519 1 5.74(13)

loop_
_atom_type_symbol
_atom_type_description
_atom_type_scat_source
C C 'International Tables for Crystallography (Vol. IV)'
H H 'International Tables for Crystallography (Vol. IV)'
Ag Ag 'International Tables for Crystallography (Vol. IV)'
F F 'International Tables for Crystallography (Vol. IV)'
N N 'International Tables for Crystallography (Vol. IV)'
O O 'International Tables for Crystallography (Vol. IV)'
S S 'International Tables for Crystallography (Vol. IV)'

loop_
_diffrn_radiation_type
_diffrn_radiation_wavelength
CuK\a~1~ 1.54056
CuK\a~2~ 1.54439
